data_7216878
loop_
_publ_author_name
'Yamada, Takeshi'
'Iritani, Masashi'
'Doi, Mitsunobu'
'Minoura, Katsuhiko'
'Ito, Tadayoshi'
'Numata, Atsushi'

_publ_section_title
;
 Absolute stereostructures of cell-adhesion inhibitors, macrosphelides C,
 E\^a&#x20AC;&#x201C;G and I, produced by a Periconia species separated
 from an Aplysia sea hare
;
_journal_issue 22
_journal_name_full 'Journal of the Chemical Society, Perkin Transactions 1'
_journal_page_first 3046
_journal_paper_doi 10.1039/b104337b
_journal_year 2001
_chemical_formula_sum 'C16 H22 O7'
_chemical_formula_weight 326.34
_chemical_name_common mpc
_chemical_name_systematic
; 
Macrosphelide C
;
_space_group_IT_number 19
_symmetry_cell_setting orthorhombic
_symmetry_space_group_name_Hall 'P 2ac 2ab'
_symmetry_space_group_name_H-M 'P 21 21 21'
_atom_sites_solution_hydrogens geom
_atom_sites_solution_primary direct
_atom_sites_solution_secondary difmap
_audit_creation_method SHELXL-97
_cell_angle_alpha 90.00
_cell_angle_beta 90.00
_cell_angle_gamma 90.00
_cell_formula_units_Z 4
_cell_length_a 10.514(2)
_cell_length_b 28.460(2)
_cell_length_c 5.860(2)
_cell_measurement_reflns_used 20
_cell_measurement_temperature 288(2)
_cell_measurement_theta_max 21.07
_cell_measurement_theta_min 18.89
_cell_volume 1753.5(7)
_computing_cell_refinement 'MSC/AFC Diffractmeter Control Software'
_computing_data_collection 'MSC/AFC Diffractmeter Control Software'
_computing_data_reduction 'MSC/AFC Diffractmeter Control Software'
_computing_molecular_graphics 'ORTEP-III (Burnett & Johnson 1996)'
_computing_publication_material 'PARST (Nardelli, 1983)'
_computing_structure_refinement 'SHELXL-97 (Sheldrick, 1997)'
_computing_structure_solution 'SHELXS-97 (Sheldrick, 1990)'
_diffrn_ambient_temperature 288(2)
_diffrn_measured_fraction_theta_full 0.991
_diffrn_measured_fraction_theta_max 0.991
_diffrn_measurement_device_type 'Rigaku AFC5R'
_diffrn_measurement_method 2\q-\w
_diffrn_radiation_monochromator graphite
_diffrn_radiation_source 'Rigaku RU200'
_diffrn_radiation_type CuK\a
_diffrn_radiation_wavelength 1.54180
_diffrn_reflns_av_R_equivalents 0.0420
_diffrn_reflns_av_sigmaI/netI 0.0242
_diffrn_reflns_limit_h_max 12
_diffrn_reflns_limit_h_min -2
_diffrn_reflns_limit_k_max 34
_diffrn_reflns_limit_k_min -7
_diffrn_reflns_limit_l_max 6
_diffrn_reflns_limit_l_min 0
_diffrn_reflns_number 2864
_diffrn_reflns_theta_full 67.63
_diffrn_reflns_theta_max 67.63
_diffrn_reflns_theta_min 3.11
_diffrn_standards_decay_% 1.6
_diffrn_standards_interval_count 150
_diffrn_standards_number 3
_exptl_absorpt_coefficient_mu 0.817
_exptl_absorpt_correction_T_max 0.82
_exptl_absorpt_correction_T_min 0.99
_exptl_absorpt_correction_type \y-scan
_exptl_absorpt_process_details 'North, Phillips & Mathews (1968)'
_exptl_crystal_colour colourless
_exptl_crystal_density_diffrn 1.236
_exptl_crystal_density_method 'not measured'
_exptl_crystal_description needle
_exptl_crystal_F_000 696
_exptl_crystal_size_max 0.50
_exptl_crystal_size_mid 0.15
_exptl_crystal_size_min 0.15
_refine_diff_density_max 0.124
_refine_diff_density_min -0.123
_refine_diff_density_rms 0.032
_refine_ls_abs_structure_details 'Flack H D (1983), Acta Cryst. A39, 876-881'
_refine_ls_abs_structure_Flack -0.2(3)
_refine_ls_extinction_coef 0.0075(6)
_refine_ls_extinction_expression Fc^*^=kFc[1+0.001xFc^2^\l^3^/sin(2\q)]^-1/4^
_refine_ls_extinction_method SHELXL
_refine_ls_goodness_of_fit_ref 1.060
_refine_ls_hydrogen_treatment mixed
_refine_ls_matrix_type full
_refine_ls_number_parameters 210
_refine_ls_number_reflns 2473
_refine_ls_number_restraints 0
_refine_ls_restrained_S_all 1.060
_refine_ls_R_factor_all 0.0532
_refine_ls_R_factor_gt 0.0437
_refine_ls_shift/su_max 0.000
_refine_ls_shift/su_mean 0.000
_refine_ls_structure_factor_coef Fsqd
_refine_ls_weighting_details 'calc w=1/[\s^2^(Fo^2^)+(0.0441P)^2^+0.6740P] where P=(Fo^2^+2Fc^2^)/3'
_refine_ls_weighting_scheme calc
_refine_ls_wR_factor_gt 0.1055
_refine_ls_wR_factor_ref 0.1135
_reflns_number_gt 2185
_reflns_number_total 2473
_reflns_threshold_expression >2sigma(I)
_cod_data_source_file b104337b.txt
_cod_data_source_block mpc
_cod_original_cell_volume 1753.4(7)
_cod_original_sg_symbol_H-M 'P21 21 21'
_cod_database_code 7216878

loop_
_symmetry_equiv_pos_as_xyz
'x, y, z'
'-x+1/2, -y, z+1/2'
'-x, y+1/2, -z+1/2'
'x+1/2, -y+1/2, -z'

loop_
_atom_site_label
_atom_site_type_symbol
_atom_site_fract_x
_atom_site_fract_y
_atom_site_fract_z
_atom_site_U_iso_or_equiv
_atom_site_adp_type
_atom_site_occupancy
_atom_site_symmetry_multiplicity
_atom_site_calc_flag
_atom_site_refinement_flags
C1 C 0.6396(3) 0.06086(10) 0.2130(5) 0.0579(7) Uani 1 1 d .
O1 O 0.6759(2) 0.04823(10) 0.0286(4) 0.0867(8) Uani 1 1 d .
C2 C 0.7213(3) 0.06531(12) 0.4230(6) 0.0689(8) Uani 1 1 d .
H2A H 0.6893 0.0910 0.5154 0.083 Uiso 1 1 calc R
H2B H 0.7136 0.0367 0.5120 0.083 Uiso 1 1 calc R
C3 C 0.8589(3) 0.07385(12) 0.3742(6) 0.0707(9) Uani 1 1 d .
H3 H 0.8916 0.0496 0.2707 0.085 Uiso 1 1 calc R
O4 O 0.86158(18) 0.11965(8) 0.2625(4) 0.0742(6) Uani 1 1 d .
C5 C 0.9612(3) 0.12974(16) 0.1327(6) 0.0823(11) Uani 1 1 d .
O5 O 1.0529(2) 0.10485(14) 0.1130(5) 0.1155(11) Uani 1 1 d .
C7 C 0.8445(3) 0.20053(13) 0.0158(6) 0.0771(10) Uani 1 1 d .
H7 H 0.7781 0.1901 0.1073 0.093 Uiso 1 1 calc R
C8 C 0.8223(4) 0.24498(14) -0.1189(7) 0.0877(11) Uani 1 1 d .
H8A H 0.9036 0.2578 -0.1660 0.105 Uiso 1 1 calc R
H8B H 0.7810 0.2680 -0.0217 0.105 Uiso 1 1 calc R
C9 C 0.7409(3) 0.23659(12) -0.3275(6) 0.0710(9) Uani 1 1 d .
H9 H 0.7888 0.2176 -0.4374 0.085 Uiso 1 1 calc R
O10 O 0.63285(19) 0.20971(7) -0.2454(3) 0.0627(5) Uani 1 1 d .
C11 C 0.5677(3) 0.18504(10) -0.3997(5) 0.0564(7) Uani 1 1 d .
O11 O 0.5860(2) 0.18825(9) -0.6026(4) 0.0819(7) Uani 1 1 d .
C12 C 0.4720(3) 0.15393(10) -0.2985(5) 0.0563(7) Uani 1 1 d .
H12 H 0.4105 0.1415 -0.3953 0.068 Uiso 1 1 calc R
C13 C 0.4662(2) 0.14223(10) -0.0826(5) 0.0521(6) Uani 1 1 d .
H13 H 0.5274 0.1545 0.0154 0.063 Uiso 1 1 calc R
C14 C 0.3674(2) 0.11044(11) 0.0160(5) 0.0582(7) Uani 1 1 d .
H14 H 0.3284 0.1261 0.1475 0.070 Uiso 1 1 calc R
O14 O 0.27180(18) 0.10168(11) -0.1490(4) 0.0830(7) Uani 1 1 d .
H14A H 0.2019 0.1019 -0.0871 0.125 Uiso 1 1 calc R
C15 C 0.4212(2) 0.06325(10) 0.0939(5) 0.0590(7) Uani 1 1 d .
H15 H 0.4559 0.0459 -0.0365 0.071 Uiso 1 1 calc R
O16 O 0.52021(17) 0.07225(7) 0.2606(4) 0.0597(5) Uani 1 1 d .
C17 C 0.3222(3) 0.03377(12) 0.2170(8) 0.0870(11) Uani 1 1 d .
H17A H 0.3594 0.0045 0.2631 0.130 Uiso 1 1 calc R
H17B H 0.2519 0.0278 0.1164 0.130 Uiso 1 1 calc R
H17C H 0.2925 0.0504 0.3493 0.130 Uiso 1 1 calc R
C18 C 0.6972(5) 0.28140(13) -0.4423(7) 0.0972(13) Uani 1 1 d .
H18A H 0.6467 0.2738 -0.5736 0.146 Uiso 1 1 calc R
H18B H 0.7699 0.2994 -0.4889 0.146 Uiso 1 1 calc R
H18C H 0.6472 0.2995 -0.3371 0.146 Uiso 1 1 calc R
C19 C 0.9382(4) 0.07557(16) 0.5878(7) 0.1025(14) Uani 1 1 d .
H19A H 1.0255 0.0809 0.5480 0.154 Uiso 1 1 calc R
H19B H 0.9308 0.0463 0.6678 0.154 Uiso 1 1 calc R
H19C H 0.9087 0.1006 0.6838 0.154 Uiso 1 1 calc R
C6 C 0.9490(3) 0.17529(18) 0.0157(7) 0.0934(13) Uani 1 1 d .
H6 H 1.0193 0.1868 -0.0627 0.112 Uiso 1 1 calc R

loop_
_atom_site_aniso_label
_atom_site_aniso_U_11
_atom_site_aniso_U_22
_atom_site_aniso_U_33
_atom_site_aniso_U_23
_atom_site_aniso_U_13
_atom_site_aniso_U_12
C1 0.0548(15) 0.0586(15) 0.0603(17) 0.0031(14) 0.0040(14) 0.0077(14)
O1 0.0567(12) 0.129(2) 0.0740(15) -0.0239(15) 0.0063(11) 0.0164(13)
C2 0.0682(18) 0.0748(19) 0.0638(19) 0.0068(16) -0.0048(16) 0.0171(17)
C3 0.0565(16) 0.084(2) 0.072(2) -0.0004(17) -0.0130(16) 0.0201(17)
O4 0.0471(10) 0.1000(16) 0.0756(13) -0.0021(14) 0.0014(11) 0.0057(11)
C5 0.0393(14) 0.143(3) 0.0650(19) -0.009(2) -0.0042(15) -0.008(2)
O5 0.0439(12) 0.205(3) 0.0981(19) -0.005(2) 0.0054(13) 0.0190(17)
C7 0.066(2) 0.106(3) 0.0591(18) -0.0087(18) 0.0024(16) -0.0351(19)
C8 0.090(2) 0.098(3) 0.075(2) -0.007(2) 0.011(2) -0.039(2)
C9 0.080(2) 0.0731(19) 0.0604(19) 0.0004(15) 0.0178(16) -0.0158(17)
O10 0.0719(12) 0.0667(11) 0.0494(10) 0.0003(10) 0.0081(10) -0.0139(10)
C11 0.0609(16) 0.0611(16) 0.0470(15) -0.0026(13) -0.0044(13) 0.0044(14)
O11 0.0955(16) 0.1047(18) 0.0454(12) -0.0023(12) 0.0032(11) -0.0116(15)
C12 0.0496(14) 0.0683(17) 0.0510(16) -0.0063(13) -0.0061(12) 0.0018(14)
C13 0.0416(12) 0.0634(15) 0.0515(14) -0.0073(13) -0.0045(12) 0.0044(12)
C14 0.0415(12) 0.0764(18) 0.0566(15) -0.0082(14) 0.0039(12) 0.0014(14)
O14 0.0409(10) 0.134(2) 0.0737(15) -0.0010(14) -0.0056(9) -0.0101(13)
C15 0.0453(14) 0.0648(17) 0.0669(18) -0.0090(15) 0.0034(13) -0.0004(13)
O16 0.0483(10) 0.0701(12) 0.0608(11) -0.0047(10) 0.0033(9) 0.0091(9)
C17 0.069(2) 0.074(2) 0.118(3) 0.003(2) 0.008(2) -0.0155(18)
C18 0.126(3) 0.078(2) 0.088(3) 0.019(2) 0.021(3) -0.018(2)
C19 0.088(3) 0.124(3) 0.095(3) -0.002(3) -0.040(2) 0.020(3)
C6 0.0495(18) 0.156(4) 0.075(2) -0.003(3) 0.0056(17) -0.034(2)

loop_
_atom_type_symbol
_atom_type_description
_atom_type_scat_dispersion_real
_atom_type_scat_dispersion_imag
_atom_type_scat_source
C C 0.0181 0.0091 'International Tables Vol C Tables 4.2.6.8 and 6.1.1.4'
H H 0.0000 0.0000 'International Tables Vol C Tables 4.2.6.8 and 6.1.1.4'
O O 0.0492 0.0322 'International Tables Vol C Tables 4.2.6.8 and 6.1.1.4'

loop_
_geom_angle_atom_site_label_1
_geom_angle_atom_site_label_2
_geom_angle_atom_site_label_3
_geom_angle
O1 C1 O16 124.3(3)
O1 C1 C2 125.3(3)
O16 C1 C2 110.4(3)
C3 C2 C1 114.2(3)
O4 C3 C2 104.5(2)
O4 C3 C19 109.5(3)
C2 C3 C19 112.5(3)
C5 O4 C3 117.8(3)
O5 C5 O4 124.1(4)
O5 C5 C6 123.0(4)
O4 C5 C6 112.9(3)
C6 C7 C8 126.0(3)
C7 C8 C9 112.2(3)
O10 C9 C8 105.0(2)
O10 C9 C18 110.7(3)
C8 C9 C18 113.5(3)
C11 O10 C9 117.0(2)
O11 C11 O10 123.1(3)
O11 C11 C12 123.6(3)
O10 C11 C12 113.3(2)
C13 C12 C11 125.2(3)
C12 C13 C14 124.1(3)
O14 C14 C13 109.6(2)
O14 C14 C15 108.2(2)
C13 C14 C15 113.0(2)
O16 C15 C17 105.6(3)
O16 C15 C14 108.2(2)
C17 C15 C14 111.9(2)
C1 O16 C15 119.6(2)
C7 C6 C5 123.7(3)

loop_
_geom_bond_atom_site_label_1
_geom_bond_atom_site_label_2
_geom_bond_distance
C1 O1 1.201(4)
C1 O16 1.326(3)
C1 C2 1.506(4)
C2 C3 1.494(4)
C3 O4 1.459(4)
C3 C19 1.504(5)
O4 C5 1.326(4)
C5 O5 1.202(5)
C5 C6 1.472(6)
C7 C6 1.313(5)
C7 C8 1.509(5)
C8 C9 1.511(5)
C9 O10 1.452(4)
C9 C18 1.513(5)
O10 C11 1.334(3)
C11 O11 1.208(3)
C11 C12 1.466(4)
C12 C13 1.309(4)
C13 C14 1.494(4)
C14 O14 1.417(3)
C14 C15 1.527(4)
C15 O16 1.450(3)
C15 C17 1.520(4)
